data_7059150
loop_
_publ_author_name
'Joseph, Benson'
'Prakash, Rini'
'Pathak, Kriti'
'Roisnel, Thierry'
'Kahlal, Samia'
'Halet, Jean-Fran\,cois'
'Ghosh, Sundargopal'

_publ_section_title
;
 A combined experimental and theoretical study of bimetallic bis- and
 tris-homocubane analogues
;
_journal_issue 3
_journal_name_full 'New Journal of Chemistry'
_journal_page_first 674
_journal_page_last 683
_journal_paper_doi 10.1039/C9NJ05117A
_journal_volume 44
_journal_year 2020
_chemical_compound_source 'synthesis as described'
_chemical_formula_moiety 'C20 H32 B2 Rh2 Se7, 0.5(C6 H14)'
_chemical_formula_sum 'C23 H39 B2 Rh2 Se7'
_chemical_formula_weight 1095.70
_space_group_crystal_system monoclinic
_space_group_IT_number 14
_space_group_name_Hall '-P 2yn'
_space_group_name_H-M_alt 'P 1 21/n 1'
_atom_sites_solution_hydrogens geom
_atom_sites_solution_primary dual
_atom_sites_solution_secondary difmap
_audit_update_record
;
2019-08-08 deposited with the CCDC.	2019-11-27 downloaded from the CCDC.
;
_cell_angle_alpha 90
_cell_angle_beta 96.078(6)
_cell_angle_gamma 90
_cell_formula_units_Z 4
_cell_length_a 10.2132(14)
_cell_length_b 19.541(2)
_cell_length_c 15.563(2)
_cell_measurement_reflns_used 9952
_cell_measurement_temperature 150(2)
_cell_measurement_theta_max 27.3348
_cell_measurement_theta_min 2.4609
_cell_measurement_wavelength 0.71073
_cell_volume 3088.5(7)
_computing_cell_refinement 'APEX3 (Bruker, 2015)'
_computing_data_collection 'SAINT (Bruker, 2014)'
_computing_data_reduction 'SAINT (Bruker, 2014)'
_computing_molecular_graphics 'SXGRAPH (Farrugia, 1999), Mercury (CSD, 2016)'
_computing_publication_material 'CRYSCALC (T. Roisnel, local program, 2019)'
_computing_structure_refinement 'SHELXL-2017_1 (Sheldrick, 2017)'
_computing_structure_solution 'SHELXT (Sheldrick, 2015)'
_diffrn_ambient_temperature 150(2)
_diffrn_detector '(CMOS) PHOTON 100'
_diffrn_detector_area_resol_mean 10.4167
_diffrn_measured_fraction_theta_full 0.995
_diffrn_measured_fraction_theta_max 0.991
_diffrn_measurement_device_type 'D8 VENTURE Bruker AXS'
_diffrn_measurement_method 'rotation images'
_diffrn_radiation_monochromator 'multilayer monochromator'
_diffrn_radiation_probe x-ray
_diffrn_radiation_source 'Incoatec microfocus sealed tube'
_diffrn_radiation_type MoK\a
_diffrn_radiation_wavelength 0.71073
_diffrn_reflns_av_R_equivalents 0.1221
_diffrn_reflns_av_unetI/netI 0.1116
_diffrn_reflns_limit_h_max 13
_diffrn_reflns_limit_h_min -13
_diffrn_reflns_limit_k_max 25
_diffrn_reflns_limit_k_min -25
_diffrn_reflns_limit_l_max 20
_diffrn_reflns_limit_l_min -20
_diffrn_reflns_number 23217
_diffrn_reflns_theta_full 25.242
_diffrn_reflns_theta_max 27.492
_diffrn_reflns_theta_min 3.089
_diffrn_source_current 1.0
_diffrn_source_voltage 50.0
_exptl_absorpt_coefficient_mu 9.331
_exptl_absorpt_correction_T_max 0.474
_exptl_absorpt_correction_T_min 0.132
_exptl_absorpt_correction_type multi-scan
_exptl_absorpt_process_details
;
  [Sheldrick, G.M. (2014). SADABS Bruker AXS Inc., Madison, Wisconsin, USA]
;
_exptl_crystal_colour black
_exptl_crystal_density_diffrn 2.356
_exptl_crystal_description prism
_exptl_crystal_F_000 2060
_exptl_crystal_size_max 0.500
_exptl_crystal_size_mid 0.240
_exptl_crystal_size_min 0.080
_refine_diff_density_max 4.668
_refine_diff_density_min -3.218
_refine_diff_density_rms 0.548
_refine_ls_extinction_method none
_refine_ls_goodness_of_fit_ref 1.050
_refine_ls_hydrogen_treatment constr
_refine_ls_matrix_type full
_refine_ls_number_parameters 204
_refine_ls_number_reflns 7049
_refine_ls_number_restraints 2
_refine_ls_restrained_S_all 1.050
_refine_ls_R_factor_all 0.1506
_refine_ls_R_factor_gt 0.1093
_refine_ls_shift/su_max 0.028
_refine_ls_shift/su_mean 0.001
_refine_ls_structure_factor_coef Fsqd
_refine_ls_weighting_details 'w=1/[\s^2^(Fo^2^)+(0.1982P)^2^+69.7272P] where P=(Fo^2^+2Fc^2^)/3'
_refine_ls_weighting_scheme calc
_refine_ls_wR_factor_gt 0.2871
_refine_ls_wR_factor_ref 0.3257
_reflns_Friedel_coverage 0.000
_reflns_number_gt 4707
_reflns_number_total 7049
_reflns_threshold_expression >2sigma(I)
_cod_data_source_file c9nj05117a2.cif
_cod_data_source_block SGGB14
_cod_depositor_comments
;Adding full bibliography for 7059145--7059151.cif.

 Adding full bibliography for 7059145--7059151.cif.
;
_cod_original_cell_volume 3088.7(7)
_cod_original_sg_symbol_H-M 'P 21/n'
_cod_database_code 7059150

loop_
_space_group_symop_operation_xyz
'x, y, z'
'-x+1/2, y+1/2, -z+1/2'
'-x, -y, -z'
'x-1/2, -y-1/2, z-1/2'

loop_
_atom_site_label
_atom_site_type_symbol
_atom_site_fract_x
_atom_site_fract_y
_atom_site_fract_z
_atom_site_U_iso_or_equiv
_atom_site_adp_type
_atom_site_occupancy
_atom_site_site_symmetry_order
_atom_site_calc_flag
_atom_site_refinement_flags_posn
_atom_site_refinement_flags_adp
Rh1 Rh -0.05048(11) 0.22983(6) 0.76376(9) 0.0198(3) Uani 1 1 d . .
Rh2 Rh 0.14990(12) 0.39630(6) 0.67247(8) 0.0204(3) Uani 1 1 d . .
Se1 Se -0.16014(16) 0.29719(9) 0.64421(12) 0.0268(4) Uani 1 1 d . .
Se2 Se -0.09051(17) 0.40963(9) 0.66969(13) 0.0300(4) Uani 1 1 d . .
Se3 Se 0.0555(2) 0.15811(9) 0.66123(14) 0.0363(5) Uani 1 1 d . .
Se4 Se -0.0722(3) 0.17210(11) 0.52831(16) 0.0486(6) Uani 1 1 d . .
Se5 Se 0.13662(16) 0.30907(9) 0.78340(11) 0.0243(4) Uani 1 1 d . .
Se6 Se 0.30970(18) 0.23842(10) 0.74660(16) 0.0405(5) Uani 1 1 d . .
Se7 Se 0.13782(17) 0.30304(8) 0.56465(11) 0.0249(4) Uani 1 1 d . .
B1 B -0.059(3) 0.2747(12) 0.5399(17) 0.042(4) Uani 1 1 d . .
H1 H -0.100776 0.297689 0.486443 0.050 Uiso 1 1 calc R U
B2 B 0.208(3) 0.2175(12) 0.6272(17) 0.042(4) Uani 1 1 d . .
H2 H 0.264029 0.190869 0.590446 0.050 Uiso 1 1 calc R U
C1 C -0.1326(16) 0.1375(9) 0.8194(12) 0.0279(17) Uani 1 1 d . .
C2 C -0.0280(17) 0.1677(9) 0.8809(12) 0.0279(17) Uani 1 1 d . .
C3 C -0.0700(17) 0.2343(9) 0.9039(12) 0.0279(17) Uani 1 1 d . .
C4 C -0.1963(16) 0.2458(9) 0.8545(12) 0.0279(17) Uani 1 1 d . .
C5 C -0.2332(17) 0.1876(9) 0.8058(12) 0.0279(17) Uani 1 1 d . .
C6 C -0.131(2) 0.0671(11) 0.7896(15) 0.045(2) Uani 1 1 d . .
H6A H -0.175927 0.037856 0.828247 0.067 Uiso 1 1 calc R U
H6B H -0.039395 0.051832 0.789487 0.067 Uiso 1 1 calc R U
H6C H -0.175774 0.064108 0.730857 0.067 Uiso 1 1 calc R U
C7 C 0.095(2) 0.1316(12) 0.9184(15) 0.045(2) Uani 1 1 d . .
H7A H 0.162010 0.165591 0.938977 0.067 Uiso 1 1 calc R U
H7B H 0.128966 0.103131 0.873770 0.067 Uiso 1 1 calc R U
H7C H 0.075328 0.102713 0.966728 0.067 Uiso 1 1 calc R U
C8 C 0.000(2) 0.2768(11) 0.9715(15) 0.045(2) Uani 1 1 d . .
H8A H 0.000499 0.324398 0.951765 0.067 Uiso 1 1 calc R U
H8B H 0.090177 0.260331 0.984032 0.067 Uiso 1 1 calc R U
H8C H -0.045515 0.274090 1.023946 0.067 Uiso 1 1 calc R U
C9 C -0.274(2) 0.3106(11) 0.8648(15) 0.045(2) Uani 1 1 d . .
H9A H -0.315592 0.308402 0.918789 0.067 Uiso 1 1 calc R U
H9B H -0.342771 0.315076 0.815962 0.067 Uiso 1 1 calc R U
H9C H -0.215341 0.350181 0.866240 0.067 Uiso 1 1 calc R U
C10 C -0.358(2) 0.1785(12) 0.7515(15) 0.045(2) Uani 1 1 d . .
H10A H -0.356308 0.135189 0.719859 0.067 Uiso 1 1 calc R U
H10B H -0.371150 0.216441 0.710380 0.067 Uiso 1 1 calc R U
H10C H -0.430663 0.177628 0.788039 0.067 Uiso 1 1 calc R U
C11 C 0.3192(15) 0.4502(8) 0.7445(11) 0.0233(15) Uani 1 1 d . .
C12 C 0.3549(15) 0.4293(8) 0.6632(11) 0.0233(15) Uani 1 1 d . .
C13 C 0.2678(15) 0.4652(8) 0.5973(11) 0.0233(15) Uani 1 1 d . .
C14 C 0.1765(15) 0.5051(8) 0.6424(11) 0.0233(15) Uani 1 1 d . .
C15 C 0.2042(15) 0.4930(8) 0.7316(11) 0.0233(15) Uani 1 1 d . .
C16 C 0.3875(19) 0.4293(9) 0.8289(12) 0.0322(18) Uani 1 1 d . .
H16A H 0.330627 0.438455 0.874476 0.048 Uiso 1 1 calc R U
H16B H 0.469483 0.455338 0.840377 0.048 Uiso 1 1 calc R U
H16C H 0.407641 0.380310 0.827695 0.048 Uiso 1 1 calc R U
C17 C 0.4665(19) 0.3871(9) 0.6437(13) 0.0322(18) Uani 1 1 d . .
H17A H 0.454126 0.373112 0.582862 0.048 Uiso 1 1 calc R U
H17B H 0.471983 0.346291 0.680557 0.048 Uiso 1 1 calc R U
H17C H 0.548097 0.413514 0.654505 0.048 Uiso 1 1 calc R U
C18 C 0.2818(19) 0.4629(9) 0.5036(12) 0.0322(18) Uani 1 1 d . .
H18A H 0.373560 0.472118 0.494285 0.048 Uiso 1 1 calc R U
H18B H 0.224680 0.497656 0.473604 0.048 Uiso 1 1 calc R U
H18C H 0.256364 0.417535 0.480857 0.048 Uiso 1 1 calc R U
C19 C 0.0760(19) 0.5541(9) 0.6002(13) 0.0322(18) Uani 1 1 d . .
H19A H 0.066548 0.546816 0.537521 0.048 Uiso 1 1 calc R U
H19B H 0.104825 0.601210 0.612879 0.048 Uiso 1 1 calc R U
H19C H -0.008841 0.546249 0.622575 0.048 Uiso 1 1 calc R U
C20 C 0.1363(18) 0.5296(9) 0.7990(12) 0.0322(18) Uani 1 1 d . .
H20A H 0.140496 0.501604 0.851420 0.048 Uiso 1 1 calc R U
H20B H 0.043963 0.537575 0.777144 0.048 Uiso 1 1 calc R U
H20C H 0.179912 0.573556 0.812326 0.048 Uiso 1 1 calc R U
C51 C 0.691(2) 0.4826(12) 0.9540(17) 0.058(4) Uani 1 1 d D .
H51A H 0.658778 0.479948 0.892436 0.087 Uiso 1 1 calc R U
H51B H 0.621210 0.501549 0.985934 0.087 Uiso 1 1 calc R U
H51C H 0.714054 0.436709 0.975805 0.087 Uiso 1 1 calc R U
C52 C 0.8158(19) 0.5304(11) 0.9666(18) 0.058(4) Uani 1 1 d D .
H52A H 0.820280 0.559732 0.915113 0.069 Uiso 1 1 calc R U
H52B H 0.811968 0.560264 1.017689 0.069 Uiso 1 1 calc R U
C53 C 0.937(2) 0.4833(13) 0.9795(18) 0.058(4) Uani 1 1 d D .
H53A H 0.915608 0.444305 1.016270 0.069 Uiso 1 1 calc R U
H53B H 0.953257 0.464525 0.922599 0.069 Uiso 1 1 calc R U

loop_
_atom_site_aniso_label
_atom_site_aniso_U_11
_atom_site_aniso_U_22
_atom_site_aniso_U_33
_atom_site_aniso_U_23
_atom_site_aniso_U_13
_atom_site_aniso_U_12
Rh1 0.0124(6) 0.0179(6) 0.0318(7) 0.0071(5) 0.0141(5) 0.0037(4)
Rh2 0.0172(6) 0.0183(6) 0.0274(7) 0.0007(5) 0.0104(5) -0.0029(4)
Se1 0.0172(8) 0.0277(9) 0.0359(10) 0.0065(7) 0.0047(7) -0.0032(6)
Se2 0.0174(8) 0.0227(8) 0.0513(12) 0.0073(7) 0.0104(7) 0.0040(6)
Se3 0.0385(11) 0.0189(8) 0.0575(13) 0.0017(7) 0.0328(9) -0.0003(7)
Se4 0.0609(15) 0.0390(11) 0.0506(13) -0.0159(9) 0.0276(11) -0.0268(10)
Se5 0.0153(7) 0.0296(9) 0.0291(9) 0.0068(6) 0.0074(6) -0.0001(6)
Se6 0.0175(8) 0.0397(10) 0.0671(15) 0.0217(9) 0.0181(8) 0.0099(7)
Se7 0.0279(9) 0.0208(8) 0.0287(9) -0.0017(6) 0.0154(7) -0.0077(6)
B1 0.044(9) 0.035(8) 0.051(11) 0.007(7) 0.032(8) -0.006(7)
B2 0.044(9) 0.035(8) 0.051(11) 0.007(7) 0.032(8) -0.006(7)
C1 0.020(4) 0.032(4) 0.036(5) 0.015(3) 0.020(3) 0.007(3)
C2 0.020(4) 0.032(4) 0.036(5) 0.015(3) 0.020(3) 0.007(3)
C3 0.020(4) 0.032(4) 0.036(5) 0.015(3) 0.020(3) 0.007(3)
C4 0.020(4) 0.032(4) 0.036(5) 0.015(3) 0.020(3) 0.007(3)
C5 0.020(4) 0.032(4) 0.036(5) 0.015(3) 0.020(3) 0.007(3)
C6 0.040(5) 0.050(5) 0.049(6) 0.009(4) 0.024(4) 0.003(4)
C7 0.040(5) 0.050(5) 0.049(6) 0.009(4) 0.024(4) 0.003(4)
C8 0.040(5) 0.050(5) 0.049(6) 0.009(4) 0.024(4) 0.003(4)
C9 0.040(5) 0.050(5) 0.049(6) 0.009(4) 0.024(4) 0.003(4)
C10 0.040(5) 0.050(5) 0.049(6) 0.009(4) 0.024(4) 0.003(4)
C11 0.013(3) 0.024(3) 0.035(4) -0.001(3) 0.013(3) -0.003(3)
C12 0.013(3) 0.024(3) 0.035(4) -0.001(3) 0.013(3) -0.003(3)
C13 0.013(3) 0.024(3) 0.035(4) -0.001(3) 0.013(3) -0.003(3)
C14 0.013(3) 0.024(3) 0.035(4) -0.001(3) 0.013(3) -0.003(3)
C15 0.013(3) 0.024(3) 0.035(4) -0.001(3) 0.013(3) -0.003(3)
C16 0.030(4) 0.030(4) 0.038(5) -0.004(3) 0.013(3) 0.000(3)
C17 0.030(4) 0.030(4) 0.038(5) -0.004(3) 0.013(3) 0.000(3)
C18 0.030(4) 0.030(4) 0.038(5) -0.004(3) 0.013(3) 0.000(3)
C19 0.030(4) 0.030(4) 0.038(5) -0.004(3) 0.013(3) 0.000(3)
C20 0.030(4) 0.030(4) 0.038(5) -0.004(3) 0.013(3) 0.000(3)
C51 0.048(8) 0.061(9) 0.063(9) -0.019(7) -0.003(7) 0.017(7)
C52 0.048(8) 0.061(9) 0.063(9) -0.019(7) -0.003(7) 0.017(7)
C53 0.048(8) 0.061(9) 0.063(9) -0.019(7) -0.003(7) 0.017(7)

loop_
_atom_type_symbol
_atom_type_description
_atom_type_scat_dispersion_real
_atom_type_scat_dispersion_imag
_atom_type_scat_source
Rh Rh -1.1178 0.9187 'International Tables Vol C Tables 4.2.6.8 and 6.1.1.4'
Se Se -0.0929 2.2259 'International Tables Vol C Tables 4.2.6.8 and 6.1.1.4'
B B 0.0013 0.0007 'International Tables Vol C Tables 4.2.6.8 and 6.1.1.4'
H H 0.0000 0.0000 'International Tables Vol C Tables 4.2.6.8 and 6.1.1.4'
C C 0.0033 0.0016 'International Tables Vol C Tables 4.2.6.8 and 6.1.1.4'

loop_
_geom_angle_atom_site_label_1
_geom_angle_atom_site_label_2
_geom_angle_atom_site_label_3
_geom_angle
_geom_angle_site_symmetry_1
C4 Rh1 C2 63.7(6) .
C4 Rh1 C5 37.1(7) .
C2 Rh1 C5 64.0(6) .
C4 Rh1 C1 63.2(6) .
C2 Rh1 C1 39.4(7) .
C5 Rh1 C1 37.6(6) .
C4 Rh1 C3 38.5(7) .
C2 Rh1 C3 37.9(6) .
C5 Rh1 C3 63.5(7) .
C1 Rh1 C3 64.4(7) .
C4 Rh1 Se1 97.3(5) .
C2 Rh1 Se1 158.8(4) .
C5 Rh1 Se1 95.3(5) .
C1 Rh1 Se1 125.1(5) .
C3 Rh1 Se1 130.2(4) .
C4 Rh1 Se5 113.9(5) .
C2 Rh1 Se5 103.6(5) .
C5 Rh1 Se5 150.8(5) .
C1 Rh1 Se5 142.3(5) .
C3 Rh1 Se5 90.1(5) .
Se1 Rh1 Se5 92.46(7) .
C4 Rh1 Se3 151.6(5) .
C2 Rh1 Se3 102.1(5) .
C5 Rh1 Se3 115.1(5) .
C1 Rh1 Se3 90.0(4) .
C3 Rh1 Se3 138.9(4) .
Se1 Rh1 Se3 90.61(8) .
Se5 Rh1 Se3 92.87(7) .
C15 Rh2 C14 37.7(7) .
C15 Rh2 C12 64.4(6) .
C14 Rh2 C12 64.2(6) .
C15 Rh2 C13 64.1(6) .
C14 Rh2 C13 38.3(5) .
C12 Rh2 C13 38.6(6) .
C15 Rh2 C11 38.4(6) .
C14 Rh2 C11 62.8(6) .
C12 Rh2 C11 37.2(6) .
C13 Rh2 C11 62.8(6) .
C15 Rh2 Se5 110.0(5) .
C14 Rh2 Se5 147.5(5) .
C12 Rh2 Se5 111.9(4) .
C13 Rh2 Se5 150.5(4) .
C11 Rh2 Se5 94.2(4) .
C15 Rh2 Se2 97.2(4) .
C14 Rh2 Se2 92.3(4) .
C12 Rh2 Se2 156.5(4) .
C13 Rh2 Se2 121.4(4) .
C11 Rh2 Se2 132.8(4) .
Se5 Rh2 Se2 87.50(7) .
C15 Rh2 Se7 158.7(4) .
C14 Rh2 Se7 124.5(5) .
C12 Rh2 Se7 98.6(4) .
C13 Rh2 Se7 94.6(4) .
C11 Rh2 Se7 132.2(4) .
Se5 Rh2 Se7 87.87(7) .
Se2 Rh2 Se7 95.05(7) .
B1 Se1 Se2 99.5(6) .
B1 Se1 Rh1 104.9(8) .
Se2 Se1 Rh1 105.69(9) .
Se1 Se2 Rh2 100.88(8) .
B2 Se3 Se4 94.1(8) .
B2 Se3 Rh1 104.0(7) .
Se4 Se3 Rh1 105.33(10) .
B1 Se4 Se3 90.7(9) .
Se6 Se5 Rh2 97.92(8) .
Se6 Se5 Rh1 101.19(9) .
Rh2 Se5 Rh1 116.98(8) .
B2 Se6 Se5 90.8(7) .
B2 Se7 B1 98.8(10) .
B2 Se7 Rh2 107.0(8) .
B1 Se7 Rh2 107.4(7) .
Se4 B1 Se1 104.3(9) .
Se4 B1 Se7 109.6(12) .
Se1 B1 Se7 110.6(13) .
Se4 B1 H1 110.7 .
Se1 B1 H1 110.7 .
Se7 B1 H1 110.7 .
Se7 B2 Se3 110.7(12) .
Se7 B2 Se6 112.7(12) .
Se3 B2 Se6 101.7(10) .
Se7 B2 H2 110.5 .
Se3 B2 H2 110.5 .
Se6 B2 H2 110.5 .
C5 C1 C6 129.8(19) .
C5 C1 C2 106.4(16) .
C6 C1 C2 123.4(16) .
C5 C1 Rh1 71.1(9) .
C6 C1 Rh1 129.2(12) .
C2 C1 Rh1 69.5(9) .
C3 C2 C1 108.0(15) .
C3 C2 C7 126.2(19) .
C1 C2 C7 125.5(17) .
C3 C2 Rh1 72.2(10) .
C1 C2 Rh1 71.1(9) .
C7 C2 Rh1 126.4(12) .
C2 C3 C4 106.4(17) .
C2 C3 C8 124.1(17) .
C4 C3 C8 129.1(17) .
C2 C3 Rh1 69.9(10) .
C4 C3 Rh1 69.6(10) .
C8 C3 Rh1 130.0(12) .
C5 C4 C3 109.7(15) .
C5 C4 C9 128.6(18) .
C3 C4 C9 121.5(19) .
C5 C4 Rh1 72.3(9) .
C3 C4 Rh1 72.0(9) .
C9 C4 Rh1 126.3(12) .
C4 C5 C1 109.4(17) .
C4 C5 C10 125.6(17) .
C1 C5 C10 125.0(18) .
C4 C5 Rh1 70.6(9) .
C1 C5 Rh1 71.3(9) .
C10 C5 Rh1 126.1(12) .
C1 C6 H6A 109.5 .
C1 C6 H6B 109.5 .
H6A C6 H6B 109.5 .
C1 C6 H6C 109.5 .
H6A C6 H6C 109.5 .
H6B C6 H6C 109.5 .
C2 C7 H7A 109.5 .
C2 C7 H7B 109.5 .
H7A C7 H7B 109.5 .
C2 C7 H7C 109.5 .
H7A C7 H7C 109.5 .
H7B C7 H7C 109.5 .
C3 C8 H8A 109.5 .
C3 C8 H8B 109.5 .
H8A C8 H8B 109.5 .
C3 C8 H8C 109.5 .
H8A C8 H8C 109.5 .
H8B C8 H8C 109.5 .
C4 C9 H9A 109.5 .
C4 C9 H9B 109.5 .
H9A C9 H9B 109.5 .
C4 C9 H9C 109.5 .
H9A C9 H9C 109.5 .
H9B C9 H9C 109.5 .
C5 C10 H10A 109.5 .
C5 C10 H10B 109.5 .
H10A C10 H10B 109.5 .
C5 C10 H10C 109.5 .
H10A C10 H10C 109.5 .
H10B C10 H10C 109.5 .
C12 C11 C15 109.2(15) .
C12 C11 C16 125.0(15) .
C15 C11 C16 125.8(15) .
C12 C11 Rh2 70.9(9) .
C15 C11 Rh2 68.0(9) .
C16 C11 Rh2 125.9(11) .
C11 C12 C13 107.0(14) .
C11 C12 C17 129.0(17) .
C13 C12 C17 123.6(15) .
C11 C12 Rh2 71.9(9) .
C13 C12 Rh2 71.1(8) .
C17 C12 Rh2 127.8(12) .
C14 C13 C12 107.0(14) .
C14 C13 C18 128.8(15) .
C12 C13 C18 124.1(14) .
C14 C13 Rh2 70.1(8) .
C12 C13 Rh2 70.3(8) .
C18 C13 Rh2 127.9(12) .
C15 C14 C13 108.4(14) .
C15 C14 C19 126.5(15) .
C13 C14 C19 125.0(16) .
C15 C14 Rh2 69.1(9) .
C13 C14 Rh2 71.6(9) .
C19 C14 Rh2 127.9(11) .
C14 C15 C11 108.1(14) .
C14 C15 C20 123.4(15) .
C11 C15 C20 127.8(16) .
C14 C15 Rh2 73.1(9) .
C11 C15 Rh2 73.6(9) .
C20 C15 Rh2 127.0(11) .
C11 C16 H16A 109.5 .
C11 C16 H16B 109.5 .
H16A C16 H16B 109.5 .
C11 C16 H16C 109.5 .
H16A C16 H16C 109.5 .
H16B C16 H16C 109.5 .
C12 C17 H17A 109.5 .
C12 C17 H17B 109.5 .
H17A C17 H17B 109.5 .
C12 C17 H17C 109.5 .
H17A C17 H17C 109.5 .
H17B C17 H17C 109.5 .
C13 C18 H18A 109.5 .
C13 C18 H18B 109.5 .
H18A C18 H18B 109.5 .
C13 C18 H18C 109.5 .
H18A C18 H18C 109.5 .
H18B C18 H18C 109.5 .
C14 C19 H19A 109.5 .
C14 C19 H19B 109.5 .
H19A C19 H19B 109.5 .
C14 C19 H19C 109.5 .
H19A C19 H19C 109.5 .
H19B C19 H19C 109.5 .
C15 C20 H20A 109.5 .
C15 C20 H20B 109.5 .
H20A C20 H20B 109.5 .
C15 C20 H20C 109.5 .
H20A C20 H20C 109.5 .
H20B C20 H20C 109.5 .
C52 C51 H51A 109.4 .
C52 C51 H51B 109.5 .
H51A C51 H51B 109.5 .
C52 C51 H51C 109.5 .
H51A C51 H51C 109.5 .
H51B C51 H51C 109.5 .
C53 C52 C51 106.9(19) .
C53 C52 H52A 110.3 .
C51 C52 H52A 110.4 .
C53 C52 H52B 110.3 .
C51 C52 H52B 110.3 .
H52A C52 H52B 108.6 .
C53 C53 C52 116(2) 3_767
C53 C53 H53A 108.4 3_767
C52 C53 H53A 108.4 .
C53 C53 H53B 108.4 3_767
C52 C53 H53B 108.4 .
H53A C53 H53B 107.5 .

loop_
_geom_bond_atom_site_label_1
_geom_bond_atom_site_label_2
_geom_bond_distance
_geom_bond_site_symmetry_2
Rh1 C4 2.181(16) .
Rh1 C2 2.182(17) .
Rh1 C5 2.202(16) .
Rh1 C1 2.205(16) .
Rh1 C3 2.213(18) .
Rh1 Se1 2.451(2) .
Rh1 Se5 2.453(2) .
Rh1 Se3 2.459(2) .
Rh2 C15 2.149(16) .
Rh2 C14 2.201(16) .
Rh2 C12 2.210(15) .
Rh2 C13 2.221(15) .
Rh2 C11 2.223(16) .
Rh2 Se5 2.440(2) .
Rh2 Se2 2.465(2) .
Rh2 Se7 2.472(2) .
Se1 B1 2.06(2) .
Se1 Se2 2.330(2) .
Se3 B2 2.05(2) .
Se3 Se4 2.342(4) .
Se4 B1 2.02(2) .
Se5 Se6 2.361(2) .
Se6 B2 2.07(3) .
Se7 B2 2.02(2) .
Se7 B1 2.08(3) .
B1 H1 1.0000 .
B2 H2 1.0000 .
C1 C5 1.42(2) .
C1 C6 1.45(3) .
C1 C2 1.48(3) .
C2 C3 1.43(2) .
C2 C7 1.51(3) .
C3 C4 1.45(3) .
C3 C8 1.46(3) .
C4 C5 1.40(3) .
C4 C9 1.51(3) .
C5 C10 1.46(3) .
C6 H6A 0.9800 .
C6 H6B 0.9800 .
C6 H6C 0.9800 .
C7 H7A 0.9800 .
C7 H7B 0.9800 .
C7 H7C 0.9800 .
C8 H8A 0.9800 .
C8 H8B 0.9800 .
C8 H8C 0.9800 .
C9 H9A 0.9800 .
C9 H9B 0.9800 .
C9 H9C 0.9800 .
C10 H10A 0.9800 .
C10 H10B 0.9800 .
C10 H10C 0.9800 .
C11 C12 1.41(2) .
C11 C15 1.44(2) .
C11 C16 1.48(3) .
C12 C13 1.46(2) .
C12 C17 1.46(2) .
C13 C14 1.45(2) .
C13 C18 1.48(2) .
C14 C15 1.41(2) .
C14 C19 1.50(2) .
C15 C20 1.50(2) .
C16 H16A 0.9800 .
C16 H16B 0.9800 .
C16 H16C 0.9800 .
C17 H17A 0.9800 .
C17 H17B 0.9800 .
C17 H17C 0.9800 .
C18 H18A 0.9800 .
C18 H18B 0.9800 .
C18 H18C 0.9800 .
C19 H19A 0.9800 .
C19 H19B 0.9800 .
C19 H19C 0.9800 .
C20 H20A 0.9800 .
C20 H20B 0.9800 .
C20 H20C 0.9800 .
C51 C52 1.579(18) .
C51 H51A 0.9800 .
C51 H51B 0.9800 .
C51 H51C 0.9800 .
C52 C53 1.537(17) .
C52 H52A 0.9900 .
C52 H52B 0.9900 .
C53 C53 1.53(5) 3_767
C53 H53A 0.9900 .
C53 H53B 0.9900 .

loop_
_geom_torsion_atom_site_label_1
_geom_torsion_atom_site_label_2
_geom_torsion_atom_site_label_3
_geom_torsion_atom_site_label_4
_geom_torsion
_geom_torsion_site_symmetry_4
C5 C1 C2 C3 1.3(17) .
C6 C1 C2 C3 -172.7(16) .
Rh1 C1 C2 C3 63.2(11) .
C5 C1 C2 C7 176.3(15) .
C6 C1 C2 C7 2(3) .
Rh1 C1 C2 C7 -121.8(16) .
C5 C1 C2 Rh1 -61.9(11) .
C6 C1 C2 Rh1 124.1(16) .
C1 C2 C3 C4 -2.2(17) .
C7 C2 C3 C4 -177.2(16) .
Rh1 C2 C3 C4 60.3(11) .
C1 C2 C3 C8 172.1(15) .
C7 C2 C3 C8 -3(3) .
Rh1 C2 C3 C8 -125.4(16) .
C1 C2 C3 Rh1 -62.5(11) .
C7 C2 C3 Rh1 122.5(17) .
C2 C3 C4 C5 2.3(18) .
C8 C3 C4 C5 -171.6(17) .
Rh1 C3 C4 C5 62.8(11) .
C2 C3 C4 C9 177.5(15) .
C8 C3 C4 C9 4(3) .
Rh1 C3 C4 C9 -122.0(15) .
C2 C3 C4 Rh1 -60.5(11) .
C8 C3 C4 Rh1 125.6(18) .
C3 C4 C5 C1 -1.6(18) .
C9 C4 C5 C1 -176.3(16) .
Rh1 C4 C5 C1 61.1(11) .
C3 C4 C5 C10 176.3(16) .
C9 C4 C5 C10 2(3) .
Rh1 C4 C5 C10 -121.0(17) .
C3 C4 C5 Rh1 -62.6(11) .
C9 C4 C5 Rh1 122.6(18) .
C6 C1 C5 C4 173.7(17) .
C2 C1 C5 C4 0.2(17) .
Rh1 C1 C5 C4 -60.6(11) .
C6 C1 C5 C10 -4(3) .
C2 C1 C5 C10 -177.7(16) .
Rh1 C1 C5 C10 121.5(17) .
C6 C1 C5 Rh1 -125.7(19) .
C2 C1 C5 Rh1 60.8(10) .
C15 C11 C12 C13 5.5(17) .
C16 C11 C12 C13 -176.2(15) .
Rh2 C11 C12 C13 62.9(10) .
C15 C11 C12 C17 178.3(16) .
C16 C11 C12 C17 -3(3) .
Rh2 C11 C12 C17 -124.4(18) .
C15 C11 C12 Rh2 -57.3(11) .
C16 C11 C12 Rh2 121.0(16) .
C11 C12 C13 C14 -2.6(17) .
C17 C12 C13 C14 -175.8(15) .
Rh2 C12 C13 C14 60.8(10) .
C11 C12 C13 C18 173.5(15) .
C17 C12 C13 C18 0(2) .
Rh2 C12 C13 C18 -123.1(16) .
C11 C12 C13 Rh2 -63.4(10) .
C17 C12 C13 Rh2 123.4(16) .
C12 C13 C14 C15 -1.3(17) .
C18 C13 C14 C15 -177.2(16) .
Rh2 C13 C14 C15 59.6(11) .
C12 C13 C14 C19 175.2(15) .
C18 C13 C14 C19 -1(3) .
Rh2 C13 C14 C19 -123.9(16) .
C12 C13 C14 Rh2 -60.9(10) .
C18 C13 C14 Rh2 123.2(17) .
C13 C14 C15 C11 4.7(17) .
C19 C14 C15 C11 -171.8(15) .
Rh2 C14 C15 C11 65.8(11) .
C13 C14 C15 C20 175.2(15) .
C19 C14 C15 C20 -1(3) .
Rh2 C14 C15 C20 -123.6(15) .
C13 C14 C15 Rh2 -61.1(11) .
C19 C14 C15 Rh2 122.4(16) .
C12 C11 C15 C14 -6.5(18) .
C16 C11 C15 C14 175.3(15) .
Rh2 C11 C15 C14 -65.5(11) .
C12 C11 C15 C20 -176.5(15) .
C16 C11 C15 C20 5(3) .
Rh2 C11 C15 C20 124.5(17) .
C12 C11 C15 Rh2 59.1(11) .
C16 C11 C15 Rh2 -119.2(16) .
C51 C52 C53 C53 -162(3) 3_767
